data_7710127
loop_
_publ_author_name
'Bennour, Ines'
'Ramos, M. N\'uria'
'Nuez-Mart\'inez, Miquel'
'Xavier, Jewel Ann Maria'
'Buades, Ana B.'
'Sillanp\"a\"a, Reijo'
'Teixidor, Francesc'
'Choquesillo-Lazarte, Duane'
'Romero, Isabel'
'Martinez-Medina, Margarita'
'Vi\~nas, Clara'

_publ_section_title
;
 Water soluble organometallic small molecules as promising antibacterial
 agents: synthesis, physical--chemical properties and biological
 evaluation to tackle bacterial infections
;
_journal_name_full 'Dalton Transactions'
_journal_paper_doi 10.1039/D2DT01015A
_journal_year 2022
_chemical_formula_moiety 'C4 H22 B18 Co, 5(H2 O),(H3 O)'
_chemical_formula_sum 'C4 H35 B18 Co O6'
_chemical_formula_weight 432.83
_space_group_crystal_system monoclinic
_space_group_IT_number 12
_space_group_name_Hall '-C 2y'
_space_group_name_H-M_alt 'C 1 2/m 1'
_atom_sites_solution_hydrogens mixed
_audit_creation_method SHELXL-2018/3
_audit_update_record
;
2022-02-02 deposited with the CCDC.	2022-04-05 downloaded from the CCDC.
;
_cell_angle_alpha 90
_cell_angle_beta 103.702(2)
_cell_angle_gamma 90
_cell_formula_units_Z 2
_cell_length_a 8.0526(3)
_cell_length_b 11.2324(5)
_cell_length_c 12.1312(6)
_cell_measurement_reflns_used 88
_cell_measurement_temperature 100(2)
_cell_measurement_theta_max 22.5225
_cell_measurement_theta_min 3.2687
_cell_volume 1066.04(8)
_computing_cell_refinement 'APEX3 v2017.3-0 (Bruker AXS)'
_computing_data_collection 'Bruker Instrument Service vV6.2.6'
_computing_data_reduction 'SAINT V8.38A (Bruker AXS Inc., 2017)'
_computing_molecular_graphics 'shelXle (C.B. Huebschle, rev 833)'
_computing_structure_refinement 'SHELXL-2016/6 (Sheldrick, 2016)'
_computing_structure_solution 'SHELXT 2014/5 (Sheldrick, 2014)'
_diffrn_ambient_temperature 100.(2)
_diffrn_detector CMOS
_diffrn_detector_area_resol_mean 7.3910
_diffrn_detector_type 'PHOTON II'
_diffrn_measured_fraction_theta_full 0.998
_diffrn_measured_fraction_theta_max 0.998
_diffrn_measurement_device 'three-circle diffractometer'
_diffrn_measurement_device_type 'Bruker D8 QUEST ECO'
_diffrn_measurement_method 'omega scans'
_diffrn_radiation_monochromator 'doubly curved silicon crystal Bruker Triumph'
_diffrn_radiation_type 'Mo K\a'
_diffrn_radiation_wavelength 0.71073
_diffrn_reflns_av_R_equivalents 0.0452
_diffrn_reflns_av_unetI/netI 0.0145
_diffrn_reflns_limit_h_max 10
_diffrn_reflns_limit_h_min -10
_diffrn_reflns_limit_k_max 14
_diffrn_reflns_limit_k_min -14
_diffrn_reflns_limit_l_max 15
_diffrn_reflns_limit_l_min -15
_diffrn_reflns_number 26669
_diffrn_reflns_theta_full 27.50
_diffrn_reflns_theta_max 27.50
_diffrn_reflns_theta_min 3.17
_diffrn_source 'sealed X-ray tube'
_diffrn_source_type 'Ceramic x-ray tube'
_exptl_absorpt_coefficient_mu 0.824
_exptl_absorpt_correction_T_max 0.89
_exptl_absorpt_correction_T_min 0.83
_exptl_absorpt_correction_type multi-scan
_exptl_absorpt_process_details
;
SADABS-2016/2 - Bruker AXS area detector scaling and absorption correction
;
_exptl_crystal_colour 'pale orange-yellow'
_exptl_crystal_density_diffrn 1.345
_exptl_crystal_density_method 'not measured'
_exptl_crystal_description block
_exptl_crystal_F_000 448
_exptl_crystal_size_max 0.200
_exptl_crystal_size_mid 0.200
_exptl_crystal_size_min 0.150
_refine_diff_density_max 0.354
_refine_diff_density_min -0.291
_refine_diff_density_rms 0.059
_refine_ls_extinction_method none
_refine_ls_goodness_of_fit_ref 1.202
_refine_ls_hydrogen_treatment mixed
_refine_ls_matrix_type full
_refine_ls_number_parameters 77
_refine_ls_number_reflns 1284
_refine_ls_number_restraints 0
_refine_ls_restrained_S_all 1.202
_refine_ls_R_factor_all 0.0305
_refine_ls_R_factor_gt 0.0273
_refine_ls_shift/su_max 0.000
_refine_ls_shift/su_mean 0.000
_refine_ls_structure_factor_coef Fsqd
_refine_ls_weighting_details 'w=1/[\s^2^(Fo^2^)+(0.0319P)^2^+1.4331P] where P=(Fo^2^+2Fc^2^)/3'
_refine_ls_weighting_scheme calc
_refine_ls_wR_factor_gt 0.0725
_refine_ls_wR_factor_ref 0.0752
_reflns_Friedel_coverage 0.000
_reflns_number_gt 1228
_reflns_number_total 1284
_reflns_threshold_expression 'I > 2\s(I)'
_cod_data_source_file d2dt01015a2.cif
_cod_data_source_block ibHCosan
_cod_depositor_comments
;
The following automatic conversions were performed:

data item '_exptl_absorpt_correction_type' value 'Multi-Scan' was
changed to 'multi-scan' in accordance with the
/home/data/users/saulius/crontab/automatic-downloads/rss-feeds/RSC/lib/dictionaries/cif_core.dic
dictionary named 'cif_core.dic' version 2.4.2 last updated on
2011-04-26.

Automatic conversion script
Id: cif_fix_values 7556 2019-12-06 15:28:31Z antanas 
;
_cod_original_sg_symbol_H-M 'C 2/m'
_cod_database_code 7710127
_shelx_shelxl_version_number 2018/3
_shelx_space_group_comment
;
The symmetry employed for this shelxl refinement is uniquely defined
by the following loop, which should always be used as a source of
symmetry information in preference to the above space-group names.
They are only intended as comments.
;

loop_
_space_group_symop_operation_xyz
'x, y, z'
'-x, y, -z'
'x+1/2, y+1/2, z'
'-x+1/2, y+1/2, -z'
'-x, -y, -z'
'x, -y, z'
'-x+1/2, -y+1/2, -z'
'x+1/2, -y+1/2, z'

loop_
_atom_site_label
_atom_site_type_symbol
_atom_site_fract_x
_atom_site_fract_y
_atom_site_fract_z
_atom_site_U_iso_or_equiv
_atom_site_adp_type
_atom_site_occupancy
_atom_site_site_symmetry_order
_atom_site_calc_flag
_atom_site_refinement_flags_posn
_atom_site_refinement_flags_adp
_atom_site_refinement_flags_occupancy
_atom_site_disorder_assembly
_atom_site_disorder_group
Co2 Co 1.000000 0.500000 0.500000 0.00923(13) Uani 1 4 d S T P . .
C1 C 0.9211(2) 0.37868(14) 0.37027(13) 0.0203(3) Uani 1 1 d . . . . .
H1 H 0.988616 0.291884 0.393827 0.024 Uiso 1 1 calc R U . . .
B3 B 0.7633(2) 0.42344(16) 0.43273(14) 0.0168(3) Uani 1 1 d . . . . .
H3 H 0.721314 0.370033 0.499228 0.020 Uiso 1 1 calc R U . . .
B4 B 0.7121(2) 0.37314(17) 0.29159(15) 0.0213(4) Uani 1 1 d . . . . .
H4 H 0.641268 0.288051 0.265321 0.026 Uiso 1 1 calc R U . . .
B5 B 0.8779(2) 0.42149(15) 0.22949(14) 0.0159(3) Uani 1 1 d . . . . .
H5 H 0.917650 0.368652 0.161771 0.019 Uiso 1 1 calc R U . . .
B6 B 1.0294(3) 0.500000 0.33483(19) 0.0143(4) Uani 1 2 d S T P . .
H6 H 1.168080 0.500001 0.333826 0.017 Uiso 1 2 calc R U P . .
B7 B 0.6100(3) 0.500000 0.3307(2) 0.0242(6) Uani 1 2 d S T P . .
H7 H 0.470901 0.500000 0.330588 0.029 Uiso 1 2 calc R U P . .
B8 B 0.6817(3) 0.500000 0.2027(2) 0.0162(5) Uani 1 2 d S T P . .
H8 H 0.590680 0.500000 0.117147 0.019 Uiso 1 2 calc R U P . .
O1 O 0.27176(15) 0.37872(13) 0.10453(12) 0.0320(3) Uani 1 1 d G . . . .
H1O1 H 0.249908 0.454556 0.104974 0.064 Uiso 0.5 1 d G U P . .
H2O1 H 0.172106 0.345438 0.080885 0.060 Uiso 1 1 d G U . . .
H3O1 H 0.291340 0.372569 0.168096 0.059(12) Uiso 0.75 1 d G . P . .
O2 O 0.500(4) 0.26416(15) 0.000(3) 0.0207(3) Uani 1 2 d G T P . .
H1O2 H 0.447002 0.308121 0.037357 0.073(10) Uiso 1 1 d G . . . .

loop_
_atom_site_aniso_label
_atom_site_aniso_U_11
_atom_site_aniso_U_22
_atom_site_aniso_U_33
_atom_site_aniso_U_23
_atom_site_aniso_U_13
_atom_site_aniso_U_12
Co2 0.0088(2) 0.0090(2) 0.0100(2) 0.000 0.00236(13) 0.000
C1 0.0236(8) 0.0174(7) 0.0182(7) -0.0048(6) 0.0013(6) 0.0018(6)
B3 0.0131(7) 0.0238(9) 0.0136(7) -0.0020(6) 0.0034(6) -0.0084(6)
B4 0.0233(9) 0.0241(9) 0.0146(8) 0.0003(7) 0.0007(6) -0.0117(7)
B5 0.0172(8) 0.0171(8) 0.0128(7) -0.0023(6) 0.0023(6) 0.0024(6)
B6 0.0110(10) 0.0207(12) 0.0116(10) 0.000 0.0034(8) 0.000
B7 0.0114(11) 0.0465(17) 0.0146(11) 0.000 0.0031(9) 0.000
B8 0.0115(10) 0.0230(12) 0.0142(11) 0.000 0.0031(8) 0.000
O1 0.0189(6) 0.0427(8) 0.0328(7) 0.0092(6) 0.0030(5) -0.0076(6)
O2 0.0211(8) 0.0214(8) 0.0218(8) 0.000 0.0094(6) 0.000

loop_
_atom_type_symbol
_atom_type_description
_atom_type_scat_dispersion_real
_atom_type_scat_dispersion_imag
_atom_type_scat_source
C C 0.0033 0.0016 'International Tables Vol C Tables 4.2.6.8 and 6.1.1.4'
H H 0.0000 0.0000 'International Tables Vol C Tables 4.2.6.8 and 6.1.1.4'
B B 0.0013 0.0007 'International Tables Vol C Tables 4.2.6.8 and 6.1.1.4'
Co Co 0.3494 0.9721 'International Tables Vol C Tables 4.2.6.8 and 6.1.1.4'
O O 0.0106 0.0060 'International Tables Vol C Tables 4.2.6.8 and 6.1.1.4'

loop_
_geom_angle_atom_site_label_1
_geom_angle_atom_site_label_2
_geom_angle_atom_site_label_3
_geom_angle
_geom_angle_site_symmetry_1
_geom_angle_site_symmetry_3
_geom_angle_publ_flag
C1 Co2 C1 97.41(9) 5_766 6_565 ?
C1 Co2 C1 82.59(9) 5_766 2_756 ?
C1 Co2 C1 180.00(6) 6_565 2_756 ?
C1 Co2 C1 180.0 5_766 . ?
C1 Co2 C1 82.59(9) 6_565 . ?
C1 Co2 C1 97.41(9) 2_756 . ?
C1 Co2 B6 130.68(6) 5_766 . ?
C1 Co2 B6 49.32(6) 6_565 . ?
C1 Co2 B6 130.68(6) 2_756 . ?
C1 Co2 B6 49.32(6) . . ?
C1 Co2 B6 49.32(6) 5_766 5_766 ?
C1 Co2 B6 130.68(6) 6_565 5_766 ?
C1 Co2 B6 49.32(6) 2_756 5_766 ?
C1 Co2 B6 130.68(6) . 5_766 ?
B6 Co2 B6 180.0 . 5_766 ?
C1 Co2 B3 48.56(7) 5_766 5_766 ?
C1 Co2 B3 96.58(7) 6_565 5_766 ?
C1 Co2 B3 83.42(7) 2_756 5_766 ?
C1 Co2 B3 131.44(7) . 5_766 ?
B6 Co2 B3 94.35(7) . 5_766 ?
B6 Co2 B3 85.65(7) 5_766 5_766 ?
C1 Co2 B3 96.58(7) 5_766 6_565 ?
C1 Co2 B3 48.56(7) 6_565 6_565 ?
C1 Co2 B3 131.44(7) 2_756 6_565 ?
C1 Co2 B3 83.42(7) . 6_565 ?
B6 Co2 B3 85.65(7) . 6_565 ?
B6 Co2 B3 94.35(7) 5_766 6_565 ?
B3 Co2 B3 131.00(10) 5_766 6_565 ?
C1 Co2 B3 83.42(7) 5_766 2_756 ?
C1 Co2 B3 131.44(7) 6_565 2_756 ?
C1 Co2 B3 48.56(7) 2_756 2_756 ?
C1 Co2 B3 96.58(7) . 2_756 ?
B6 Co2 B3 94.35(7) . 2_756 ?
B6 Co2 B3 85.65(7) 5_766 2_756 ?
B3 Co2 B3 49.00(10) 5_766 2_756 ?
B3 Co2 B3 180.0 6_565 2_756 ?
C1 Co2 B3 131.44(7) 5_766 . ?
C1 Co2 B3 83.42(7) 6_565 . ?
C1 Co2 B3 96.58(7) 2_756 . ?
C1 Co2 B3 48.56(7) . . ?
B6 Co2 B3 85.65(7) . . ?
B6 Co2 B3 94.35(7) 5_766 . ?
B3 Co2 B3 180.0 5_766 . ?
B3 Co2 B3 48.99(10) 6_565 . ?
B3 Co2 B3 131.01(10) 2_756 . ?
B3 C1 B6 110.61(12) . . ?
B3 C1 B4 61.62(10) . . ?
B6 C1 B4 111.97(13) . . ?
B3 C1 B5 111.16(12) . . ?
B6 C1 B5 61.94(11) . . ?
B4 C1 B5 61.47(10) . . ?
B3 C1 Co2 66.00(8) . . ?
B6 C1 Co2 65.57(9) . . ?
B4 C1 Co2 121.91(11) . . ?
B5 C1 Co2 121.54(10) . . ?
B3 C1 H1 120.8 . . ?
B6 C1 H1 120.5 . . ?
B4 C1 H1 117.4 . . ?
B5 C1 H1 117.8 . . ?
Co2 C1 H1 109.7 . . ?
C1 B3 B3 107.18(8) . 6_565 ?
C1 B3 B7 107.80(13) . . ?
B3 B3 B7 60.62(7) 6_565 . ?
C1 B3 B4 59.91(10) . . ?
B3 B3 B4 108.76(9) 6_565 . ?
B7 B3 B4 60.40(11) . . ?
C1 B3 Co2 65.44(8) . . ?
B3 B3 Co2 65.50(5) 6_565 . ?
B7 B3 Co2 120.16(11) . . ?
B4 B3 Co2 119.90(10) . . ?
C1 B3 H3 123.2 . . ?
B3 B3 H3 122.4 6_565 . ?
B7 B3 H3 119.3 . . ?
B4 B3 H3 119.2 . . ?
Co2 B3 H3 110.2 . . ?
C1 B4 B3 58.46(9) . . ?
C1 B4 B7 106.08(13) . . ?
B3 B4 B7 59.68(12) . . ?
C1 B4 B5 59.28(10) . . ?
B3 B4 B5 106.87(12) . . ?
B7 B4 B5 108.27(13) . . ?
C1 B4 B8 106.49(13) . . ?
B3 B4 B8 107.56(13) . . ?
B7 B4 B8 60.49(12) . . ?
B5 B4 B8 60.11(11) . . ?
C1 B4 H4 123.5 . . ?
B3 B4 H4 122.5 . . ?
B7 B4 H4 121.8 . . ?
B5 B4 H4 121.8 . . ?
B8 B4 H4 121.8 . . ?
C1 B5 B5 106.15(8) . 6_565 ?
C1 B5 B4 59.24(10) . . ?
B5 B5 B4 107.90(9) 6_565 . ?
C1 B5 B8 106.37(13) . . ?
B5 B5 B8 60.13(7) 6_565 . ?
B4 B5 B8 60.00(10) . . ?
C1 B5 B6 58.97(9) . . ?
B5 B5 B6 60.26(7) 6_565 . ?
B4 B5 B6 107.76(13) . . ?
B8 B5 B6 108.37(12) . . ?
C1 B5 H5 123.5 . . ?
B5 B5 H5 122.0 6_565 . ?
B4 B5 H5 121.7 . . ?
B8 B5 H5 121.8 . . ?
B6 B5 H5 121.6 . . ?
C1 B6 C1 104.26(16) 6_565 . ?
C1 B6 B5 105.64(14) 6_565 . ?
C1 B6 B5 59.09(9) . . ?
C1 B6 B5 59.09(9) 6_565 6_565 ?
C1 B6 B5 105.64(14) . 6_565 ?
B5 B6 B5 59.48(13) . 6_565 ?
C1 B6 Co2 65.11(9) 6_565 . ?
C1 B6 Co2 65.11(9) . . ?
B5 B6 Co2 118.62(12) . . ?
B5 B6 Co2 118.62(12) 6_565 . ?
C1 B6 H6 124.5 6_565 . ?
C1 B6 H6 124.5 . . ?
B5 B6 H6 120.6 . . ?
B5 B6 H6 120.6 6_565 . ?
Co2 B6 H6 110.7 . . ?
B3 B7 B3 58.77(14) 6_565 . ?
B3 B7 B4 59.91(10) 6_565 6_565 ?
B3 B7 B4 106.91(15) . 6_565 ?
B3 B7 B4 106.91(15) 6_565 . ?
B3 B7 B4 59.92(10) . . ?
B4 B7 B4 107.65(18) 6_565 . ?
B3 B7 B8 107.23(15) 6_565 . ?
B3 B7 B8 107.24(15) . . ?
B4 B7 B8 59.85(10) 6_565 . ?
B4 B7 B8 59.85(10) . . ?
B3 B7 H7 122.5 6_565 . ?
B3 B7 H7 122.5 . . ?
B4 B7 H7 121.9 6_565 . ?
B4 B7 H7 121.9 . . ?
B8 B7 H7 122.0 . . ?
B4 B8 B4 107.35(17) . 6_565 ?
B4 B8 B5 107.51(14) . 6_565 ?
B4 B8 B5 59.88(10) 6_565 6_565 ?
B4 B8 B5 59.88(10) . . ?
B4 B8 B5 107.51(14) 6_565 . ?
B5 B8 B5 59.75(14) 6_565 . ?
B4 B8 B7 59.66(10) . . ?
B4 B8 B7 59.66(10) 6_565 . ?
B5 B8 B7 107.43(14) 6_565 . ?
B5 B8 B7 107.43(14) . . ?
B4 B8 H8 122.1 . . ?
B4 B8 H8 122.1 6_565 . ?
B5 B8 H8 122.0 6_565 . ?
B5 B8 H8 122.0 . . ?
B7 B8 H8 122.1 . . ?
H1O1 O1 H2O1 104.5 . . ?
H1O1 O1 H3O1 94.4 . . ?
H2O1 O1 H3O1 104.6 . . ?
H1O2 O2 H1O2 109.0 . 2_655 ?

loop_
_geom_bond_atom_site_label_1
_geom_bond_atom_site_label_2
_geom_bond_distance
_geom_bond_site_symmetry_2
_geom_bond_publ_flag
Co2 C1 2.0648(15) 5_766 ?
Co2 C1 2.0648(15) 6_565 ?
Co2 C1 2.0648(15) 2_756 ?
Co2 C1 2.0649(15) . ?
Co2 B6 2.072(2) . ?
Co2 B6 2.072(2) 5_766 ?
Co2 B3 2.0739(16) 5_766 ?
Co2 B3 2.0739(16) 6_565 ?
Co2 B3 2.0739(16) 2_756 ?
Co2 B3 2.0739(16) . ?
C1 B3 1.702(2) . ?
C1 B6 1.726(2) . ?
C1 B4 1.728(2) . ?
C1 B5 1.728(2) . ?
C1 H1 1.1200 . ?
B3 B3 1.720(4) 6_565 ?
B3 B7 1.753(3) . ?
B3 B4 1.757(2) . ?
B3 H3 1.1200 . ?
B4 B7 1.765(3) . ?
B4 B5 1.766(3) . ?
B4 B8 1.769(2) . ?
B4 H4 1.1200 . ?
B5 B5 1.764(3) 6_565 ?
B5 B8 1.771(3) . ?
B5 B6 1.778(3) . ?
B5 H5 1.1200 . ?
B6 H6 1.1200 . ?
B7 B8 1.780(3) . ?
B7 H7 1.1200 . ?
B8 H8 1.1200 . ?
O1 H1O1 0.8700 . ?
O1 H2O1 0.8700 . ?
O1 H3O1 0.7527 . ?
O2 H1O2 0.8503 . ?
O2 H1O2 0.850(11) 2_655 ?
